data_9002575
loop_
_publ_author_name
'Friedrich, A.'
'Lager, G. A.'
'Kunz, M.'
'Chakoumakos, B. C.'
'Smyth, J. R.'
'Schultz, A. J.'

_publ_section_title
;
 Temperature-dependent single-crystal neutron diffraction study of natural
 chondrodite and clinohumite
 Sample: from Kukh-i-Lal, Pamir, Tadjikistan at T = 100 K
;
_journal_name_full 'American Mineralogist'
_journal_page_first 981
_journal_page_last 989
_journal_volume 86
_journal_year 2001
_chemical_formula_sum 'F0.98 H0.82 Mg8.772 O17.04 Si4 Ti0.228'
_chemical_name_mineral Clinohumite
_space_group_IT_number 14
_symmetry_space_group_name_Hall '-P 2xab'
_symmetry_space_group_name_H-M 'P 21/b 1 1'
_cell_angle_alpha 100.904
_cell_angle_beta 90
_cell_angle_gamma 90
_cell_length_a 4.7366
_cell_length_b 10.226
_cell_length_c 13.636
_cell_formula_units_Z 2
_cell_volume 648.555
_database_code_amcsd 0002664
_diffrn_ambient_temperature 100
_exptl_crystal_density_diffrn 3.219
_cod_original_formula_sum 'Mg8.772 Ti.228 Si4 O17.04 H.82 F.98'
_cod_database_code 9002575

loop_
_space_group_symop_operation_xyz
x,y,z
1/2-x,1/2+y,z
1/2+x,1/2-y,-z
-x,-y,-z

loop_
_atom_site_aniso_label
_atom_site_aniso_U_11
_atom_site_aniso_U_22
_atom_site_aniso_U_33
_atom_site_aniso_U_12
_atom_site_aniso_U_13
_atom_site_aniso_U_23
Mg(1)c 0.00270 0.00490 0.00280 0.00000 0.00020 0.00201
Mg(1)n 0.00250 0.00430 0.00250 0.00004 0.00010 0.00054
Mg(2)5 0.00390 0.00350 0.00380 0.00030 0.00020 0.00191
Mg(2)6 0.00350 0.00410 0.00290 0.00083 0.00040 0.00099
Mg(3) 0.00260 0.00090 0.00220 0.00104 0.00010 0.00237
Ti(3) 0.00260 0.00090 0.00220 0.00104 0.00010 0.00237
Si1 0.00070 0.00340 0.00200 0.00010 0.00030 0.00090
Si2 0.00320 0.00350 0.00120 0.00010 0.00020 0.00000
O1,1 0.00280 0.00370 0.00300 0.00010 0.00003 0.00144
O1,2 0.00350 0.00350 0.00350 0.00054 0.00031 0.00105
O1,3 0.00370 0.00350 0.00290 0.00030 0.00079 0.00089
O1,4 0.00350 0.00390 0.00350 0.00003 0.00015 0.00108
O2,1 0.00220 0.00380 0.00340 0.00008 0.00061 0.00094
O2,2 0.00400 0.00300 0.00350 0.00003 0.00006 0.00105
O2,3 0.00430 0.00400 0.00280 0.00011 0.00076 0.00148
O2,4 0.00370 0.00440 0.00240 0.00038 0.00043 0.00033
O(H) 0.00780 0.00590 0.00570 0.00043 0.00309 0.00113
H 0.01570 0.01990 0.01930 0.00250 0.00720 0.00250
F 0.00780 0.00590 0.00570 0.00040 0.00310 0.00110

loop_
_atom_site_label
_atom_site_fract_x
_atom_site_fract_y
_atom_site_fract_z
_atom_site_occupancy
_atom_site_U_iso_or_equiv
Mg(1)c 0.50000 0.00000 0.50000 1.00000 0.00330
Mg(1)n 0.49710 0.94620 0.27420 1.00000 0.00310
Mg(2)5 0.01070 0.14030 0.16975 1.00000 0.00360
Mg(2)6 0.50840 0.24970 0.38817 1.00000 0.00350
Mg(3) 0.49210 0.87680 0.04350 0.88600 0.00160
Ti(3) 0.49210 0.87680 0.04350 0.11400 0.00160
Si1 0.07370 0.06630 0.38940 1.00000 0.00200
Si2 0.07580 0.17670 0.83500 1.00000 0.00270
O1,1 0.73380 0.06420 0.38791 1.00000 0.00310
O1,2 0.27820 0.41930 0.38780 1.00000 0.00340
O1,3 0.22310 0.11220 0.29322 1.00000 0.00330
O1,4 0.22220 0.15860 0.48660 1.00000 0.00360
O2,1 0.23470 0.32280 0.16275 1.00000 0.00310
O2,2 0.77710 0.96890 0.16261 1.00000 0.00340
O2,3 0.72510 0.27970 0.26241 1.00000 0.00360
O2,4 0.72850 0.22700 0.06971 1.00000 0.00350
O(H) 0.26200 0.04590 0.05503 0.52000 0.00640
H 0.08800 0.01180 0.01180 0.41000 0.01900
F 0.26200 0.04590 0.05503 0.49000 0.00640

loop_
_cod_related_entry_id
_cod_related_entry_database
_cod_related_entry_code
1 AMCSD 0002664
